data_7031097
loop_
_publ_author_name
'Shavaleev, Nail M.'
'Bell, Z\"oe R'
'Easun, Timothy L.'
'Rutkaite, Ramune'
'Swanson, Linda'
'Ward, Michael D.'

_publ_section_title
;
 Complexes of substituted derivatives of 2-(2-pyridyl)benzimidazole with
 Re(I), Ru(II) and Pt(II): structures, redox and luminescence properties.
;
_journal_issue 21
_journal_name_full 'Dalton transactions (Cambridge, England : 2003)'
_journal_page_first 3678
_journal_page_last 3688
_journal_paper_doi 10.1039/B411341A
_journal_year 2004
_chemical_formula_moiety 'C22 H15 Cl N3 O3 Re, C H2 Cl2'
_chemical_formula_sum 'C23 H17 Cl3 N3 O3 Re'
_chemical_formula_weight 675.95
_chemical_name_systematic
;
?
;
_space_group_IT_number 29
_symmetry_cell_setting orthorhombic
_symmetry_space_group_name_Hall 'P 2c -2ac'
_symmetry_space_group_name_H-M 'P c a 21'
_atom_sites_solution_hydrogens geom
_atom_sites_solution_primary direct
_atom_sites_solution_secondary difmap
_audit_creation_method SHELXL-97
_cell_angle_alpha 90.00
_cell_angle_beta 90.00
_cell_angle_gamma 90.00
_cell_formula_units_Z 4
_cell_length_a 8.908(3)
_cell_length_b 12.523(4)
_cell_length_c 20.764(5)
_cell_measurement_reflns_used 56
_cell_measurement_temperature 100(2)
_cell_measurement_theta_max 0.43
_cell_measurement_theta_min 0.26
_cell_volume 2316.3(12)
_computing_cell_refinement 'Bruker SAINT (Bruker, 1998)'
_computing_data_collection 'Bruker SMART (Bruker, 1998)'
_computing_data_reduction 'Bruker SHELXTL (Bruker, 1998)'
_computing_molecular_graphics 'Bruker SHELXTL (Bruker, 1998)'
_computing_publication_material 'Bruker SHELXTL (Bruker, 1998)'
_computing_structure_refinement 'Bruker SHELXTL (Bruker, 1998)'
_computing_structure_solution 'Bruker SHELXTL (Bruker, 1998)'
_diffrn_ambient_temperature 100(2)
_diffrn_detector_area_resol_mean 8.5
_diffrn_measured_fraction_theta_full 1.000
_diffrn_measured_fraction_theta_max 1.000
_diffrn_measurement_device_type 'CCD area detector'
_diffrn_measurement_method '\w rotation with narrow frames'
_diffrn_radiation_monochromator graphite
_diffrn_radiation_source 'fine-focus sealed tube'
_diffrn_radiation_type MoK\a
_diffrn_radiation_wavelength 0.71073
_diffrn_reflns_av_R_equivalents 0.0558
_diffrn_reflns_av_sigmaI/netI 0.0768
_diffrn_reflns_limit_h_max 11
_diffrn_reflns_limit_h_min -11
_diffrn_reflns_limit_k_max 16
_diffrn_reflns_limit_k_min -11
_diffrn_reflns_limit_l_max 25
_diffrn_reflns_limit_l_min -26
_diffrn_reflns_number 15304
_diffrn_reflns_theta_full 27.48
_diffrn_reflns_theta_max 27.48
_diffrn_reflns_theta_min 1.63
_diffrn_standards_decay_% 0
_diffrn_standards_number 0
_exptl_absorpt_coefficient_mu 5.624
_exptl_absorpt_correction_T_max 0.43
_exptl_absorpt_correction_T_min 0.11
_exptl_absorpt_correction_type multi-scan
_exptl_absorpt_process_details 'SADABS (Sheldrick, 1996)'
_exptl_crystal_colour yellow
_exptl_crystal_density_diffrn 1.938
_exptl_crystal_density_method 'not measured'
_exptl_crystal_description block
_exptl_crystal_F_000 1304
_exptl_crystal_size_max 0.4
_exptl_crystal_size_mid 0.15
_exptl_crystal_size_min 0.15
_refine_diff_density_max 3.529
_refine_diff_density_min -1.852
_refine_diff_density_rms 0.192
_refine_ls_abs_structure_details 'Flack H D (1983), Acta Cryst. A39, 876-881'
_refine_ls_abs_structure_Flack 0.017(9)
_refine_ls_extinction_method none
_refine_ls_goodness_of_fit_ref 1.069
_refine_ls_hydrogen_treatment mixed
_refine_ls_matrix_type full
_refine_ls_number_parameters 283
_refine_ls_number_reflns 5208
_refine_ls_number_restraints 1
_refine_ls_restrained_S_all 1.069
_refine_ls_R_factor_all 0.0474
_refine_ls_R_factor_gt 0.0403
_refine_ls_shift/su_max 0.002
_refine_ls_shift/su_mean 0.000
_refine_ls_structure_factor_coef Fsqd
_refine_ls_weighting_details 'calc w=1/[\s^2^(Fo^2^)+(0.0158P)^2^+0.0000P] where P=(Fo^2^+2Fc^2^)/3'
_refine_ls_weighting_scheme calc
_refine_ls_wR_factor_gt 0.0846
_refine_ls_wR_factor_ref 0.0876
_reflns_number_gt 4615
_reflns_number_total 5208
_reflns_threshold_expression >2\s(I)
_cod_data_source_file b411341a.txt
_cod_data_source_block stones
_cod_original_cell_volume 2316.3(11)
_cod_original_sg_symbol_H-M 'P c a 2 1'
_cod_database_code 7031097

loop_
_symmetry_equiv_pos_as_xyz
'x, y, z'
'-x, -y, z+1/2'
'x+1/2, -y, z'
'-x+1/2, y, z+1/2'

loop_
_atom_site_label
_atom_site_type_symbol
_atom_site_fract_x
_atom_site_fract_y
_atom_site_fract_z
_atom_site_U_iso_or_equiv
_atom_site_adp_type
_atom_site_occupancy
_atom_site_symmetry_multiplicity
_atom_site_calc_flag
_atom_site_refinement_flags
Re1 Re 0.46561(2) 0.181324(17) 0.432170(15) 0.01086(8) Uani 1 1 d .
Cl1 Cl 0.2967(2) 0.18812(14) 0.52695(9) 0.0152(3) Uani 1 1 d .
O41 O 0.2043(6) 0.2164(5) 0.3387(2) 0.0201(11) Uani 1 1 d .
O51 O 0.4302(7) -0.0609(4) 0.4095(3) 0.0268(14) Uani 1 1 d .
O61 O 0.6751(7) 0.1819(5) 0.3167(3) 0.0251(13) Uani 1 1 d .
N11 N 0.6427(8) 0.1728(5) 0.5071(3) 0.0127(15) Uani 1 1 d .
N21 N 0.5122(6) 0.3448(5) 0.4584(3) 0.0100(11) Uani 1 1 d .
N23 N 0.6300(6) 0.4663(4) 0.5181(2) 0.0095(11) Uani 1 1 d .
C12 C 0.6816(8) 0.2668(6) 0.5369(3) 0.0120(14) Uani 1 1 d .
C13 C 0.7781(9) 0.2666(6) 0.5879(3) 0.0177(16) Uani 1 1 d .
H13A H 0.8025 0.3304 0.6083 0.021 Uiso 1 1 calc R
C14 C 0.8409(8) 0.1702(6) 0.6097(4) 0.0176(16) Uani 1 1 d .
H14A H 0.9097 0.1692 0.6433 0.021 Uiso 1 1 calc R
C15 C 0.7972(9) 0.0768(6) 0.5794(3) 0.0200(17) Uani 1 1 d .
H15A H 0.8344 0.0114 0.5934 0.024 Uiso 1 1 calc R
C16 C 0.6987(8) 0.0812(6) 0.5288(3) 0.0170(15) Uiso 1 1 d .
H16A H 0.6701 0.0178 0.5088 0.020 Uiso 1 1 calc R
C22 C 0.6093(8) 0.3599(6) 0.5063(3) 0.0094(13) Uani 1 1 d .
C23 C 0.7202(8) 0.5221(6) 0.5667(3) 0.0125(14) Uani 1 1 d .
H23A H 0.7546 0.5895 0.5490 0.015 Uiso 1 1 calc R
H23B H 0.8079 0.4794 0.5768 0.015 Uiso 1 1 calc R
C24 C 0.5401(7) 0.5221(6) 0.4744(3) 0.0113(14) Uani 1 1 d .
C25 C 0.5186(8) 0.6296(6) 0.4645(4) 0.0154(15) Uani 1 1 d .
H25A H 0.5660 0.6809 0.4898 0.018 Uiso 1 1 calc R
C26 C 0.4230(8) 0.6569(6) 0.4153(3) 0.0140(17) Uani 1 1 d .
H26A H 0.4068 0.7288 0.4066 0.017 Uiso 1 1 calc R
C27 C 0.3494(8) 0.5809(6) 0.3780(3) 0.0168(15) Uani 1 1 d .
H27A H 0.2867 0.6035 0.3449 0.020 Uiso 1 1 calc R
C28 C 0.3667(7) 0.4737(6) 0.3888(3) 0.0130(14) Uani 1 1 d .
H28A H 0.3154 0.4234 0.3642 0.016 Uiso 1 1 calc R
C29 C 0.4673(8) 0.4421(6) 0.4393(5) 0.0166(19) Uani 1 1 d .
C31 C 0.6328(7) 0.5433(6) 0.6281(3) 0.0112(13) Uani 1 1 d .
C32 C 0.6447(8) 0.6434(6) 0.6561(3) 0.0153(15) Uani 1 1 d .
H32A H 0.7031 0.6961 0.6369 0.018 Uiso 1 1 calc R
C33 C 0.5671(10) 0.6649(7) 0.7144(4) 0.0238(18) Uani 1 1 d .
H33A H 0.5728 0.7324 0.7329 0.029 Uiso 1 1 calc R
C34 C 0.4855(8) 0.5881(7) 0.7429(3) 0.0217(18) Uani 1 1 d .
H34A H 0.4376 0.6022 0.7818 0.026 Uiso 1 1 calc R
C35 C 0.4719(9) 0.4880(8) 0.7149(4) 0.0217(19) Uani 1 1 d .
H35A H 0.4115 0.4365 0.7341 0.026 Uiso 1 1 calc R
C36 C 0.5480(8) 0.4645(7) 0.6585(4) 0.0173(17) Uani 1 1 d .
H36A H 0.5425 0.3962 0.6410 0.021 Uiso 1 1 calc R
C41 C 0.3046(8) 0.2019(6) 0.3727(3) 0.0116(14) Uiso 1 1 d .
C51 C 0.4404(7) 0.0308(6) 0.4187(3) 0.0130(17) Uani 1 1 d .
C61 C 0.6007(9) 0.1820(6) 0.3595(4) 0.0084(18) Uiso 1 1 d .
Cl11 Cl 0.5482(2) -0.15765(17) 0.18294(11) 0.0264(4) Uani 1 1 d .
Cl12 Cl 0.3778(2) 0.02583(17) 0.22904(10) 0.0282(4) Uani 1 1 d .
C100 C 0.4879(9) -0.0852(7) 0.2512(4) 0.0251(18) Uani 1 1 d .
H10A H 0.4297 -0.1317 0.2790 0.030 Uiso 1 1 calc R
H10B H 0.5748 -0.0609 0.2752 0.030 Uiso 1 1 calc R

loop_
_atom_site_aniso_label
_atom_site_aniso_U_11
_atom_site_aniso_U_22
_atom_site_aniso_U_33
_atom_site_aniso_U_23
_atom_site_aniso_U_13
_atom_site_aniso_U_12
Re1 0.01242(12) 0.00615(12) 0.01403(12) -0.0025(2) -0.00054(17) -0.00047(9)
Cl1 0.0169(9) 0.0099(8) 0.0188(9) 0.0007(7) 0.0010(7) 0.0005(7)
O41 0.014(3) 0.022(3) 0.024(3) -0.007(2) -0.004(2) 0.001(2)
O51 0.032(3) 0.010(3) 0.038(3) -0.009(2) 0.009(2) -0.007(2)
O61 0.024(3) 0.023(3) 0.028(3) 0.000(3) -0.001(3) -0.001(2)
N11 0.015(4) 0.017(4) 0.006(3) -0.004(2) -0.001(3) 0.007(3)
N21 0.009(3) 0.005(3) 0.016(3) -0.005(2) 0.002(2) 0.001(2)
N23 0.013(3) 0.002(3) 0.013(3) -0.001(2) 0.001(2) 0.001(2)
C12 0.013(3) 0.004(3) 0.019(3) -0.002(3) -0.001(3) -0.003(3)
C13 0.020(4) 0.010(4) 0.022(4) -0.012(3) -0.004(3) 0.002(3)
C14 0.015(4) 0.017(4) 0.021(4) 0.003(3) -0.009(3) 0.002(3)
C15 0.019(4) 0.011(4) 0.030(4) -0.002(3) 0.000(3) 0.000(3)
C22 0.009(3) 0.010(3) 0.009(3) -0.003(3) 0.001(2) -0.003(3)
C23 0.010(3) 0.009(3) 0.019(3) -0.003(3) -0.002(3) -0.003(3)
C24 0.009(3) 0.012(4) 0.014(3) 0.003(3) 0.004(3) 0.001(3)
C25 0.013(4) 0.007(3) 0.026(4) -0.004(3) 0.003(3) -0.001(3)
C26 0.014(3) 0.006(3) 0.023(5) 0.006(3) 0.003(3) -0.001(3)
C27 0.013(3) 0.017(4) 0.020(4) -0.001(3) -0.004(3) 0.005(3)
C28 0.012(3) 0.011(4) 0.016(3) -0.003(3) 0.001(3) 0.004(3)
C29 0.020(3) 0.021(4) 0.009(5) 0.004(3) 0.002(3) -0.003(3)
C31 0.011(3) 0.010(3) 0.012(3) 0.002(3) -0.001(2) -0.004(3)
C32 0.014(4) 0.010(4) 0.022(4) -0.005(3) 0.000(3) 0.000(3)
C33 0.024(4) 0.029(5) 0.019(4) -0.007(4) 0.001(3) 0.008(4)
C34 0.014(4) 0.038(5) 0.013(3) -0.009(4) 0.001(3) 0.000(3)
C35 0.024(4) 0.027(5) 0.014(4) 0.006(4) -0.002(3) -0.002(4)
C36 0.017(4) 0.014(4) 0.021(4) 0.010(4) -0.004(3) -0.004(3)
C51 0.010(3) 0.016(3) 0.013(5) 0.005(3) 0.000(2) -0.003(2)
Cl11 0.0187(10) 0.0226(10) 0.0380(11) -0.0067(9) 0.0016(8) 0.0018(8)
Cl12 0.0264(10) 0.0188(10) 0.0393(11) -0.0010(9) 0.0000(8) 0.0066(8)
C100 0.021(4) 0.028(5) 0.026(4) 0.007(4) 0.005(3) 0.006(4)

loop_
_atom_type_symbol
_atom_type_description
_atom_type_scat_dispersion_real
_atom_type_scat_dispersion_imag
_atom_type_scat_source
C C 0.0033 0.0016 'International Tables Vol C Tables 4.2.6.8 and 6.1.1.4'
H H 0.0000 0.0000 'International Tables Vol C Tables 4.2.6.8 and 6.1.1.4'
N N 0.0061 0.0033 'International Tables Vol C Tables 4.2.6.8 and 6.1.1.4'
O O 0.0106 0.0060 'International Tables Vol C Tables 4.2.6.8 and 6.1.1.4'
Cl Cl 0.1484 0.1585 'International Tables Vol C Tables 4.2.6.8 and 6.1.1.4'
Re Re -1.0185 7.2310 'International Tables Vol C Tables 4.2.6.8 and 6.1.1.4'

loop_
_geom_angle_atom_site_label_1
_geom_angle_atom_site_label_2
_geom_angle_atom_site_label_3
_geom_angle
C41 Re1 C51 87.2(3)
C41 Re1 C61 87.8(3)
C51 Re1 C61 87.9(3)
C41 Re1 N21 100.3(3)
C51 Re1 N21 172.2(2)
C61 Re1 N21 94.2(3)
C41 Re1 N11 173.7(3)
C51 Re1 N11 97.9(2)
C61 Re1 N11 96.0(3)
N21 Re1 N11 74.4(2)
C41 Re1 Cl1 93.0(2)
C51 Re1 Cl1 94.48(19)
C61 Re1 Cl1 177.5(2)
N21 Re1 Cl1 83.31(16)
N11 Re1 Cl1 82.91(18)
C16 N11 C12 119.5(7)
C16 N11 Re1 123.0(5)
C12 N11 Re1 117.0(5)
C22 N21 C29 106.6(6)
C22 N21 Re1 116.6(5)
C29 N21 Re1 136.8(5)
C22 N23 C24 107.1(5)
C22 N23 C23 131.4(6)
C24 N23 C23 121.5(6)
C13 C12 N11 120.4(7)
C13 C12 C22 127.7(7)
N11 C12 C22 111.9(6)
C12 C13 C14 120.2(7)
C12 C13 H13A 119.9
C14 C13 H13A 119.9
C15 C14 C13 117.9(7)
C15 C14 H14A 121.1
C13 C14 H14A 121.1
C16 C15 C14 119.7(7)
C16 C15 H15A 120.2
C14 C15 H15A 120.2
N11 C16 C15 122.3(7)
N11 C16 H16A 118.9
C15 C16 H16A 118.9
N21 C22 N23 111.0(6)
N21 C22 C12 119.6(6)
N23 C22 C12 129.4(6)
N23 C23 C31 112.4(5)
N23 C23 H23A 109.1
C31 C23 H23A 109.1
N23 C23 H23B 109.1
C31 C23 H23B 109.1
H23A C23 H23B 107.9
C25 C24 N23 131.8(7)
C25 C24 C29 124.0(7)
N23 C24 C29 104.2(6)
C26 C25 C24 116.2(7)
C26 C25 H25A 121.9
C24 C25 H25A 121.9
C25 C26 C27 122.4(7)
C25 C26 H26A 118.8
C27 C26 H26A 118.8
C28 C27 C26 121.8(7)
C28 C27 H27A 119.1
C26 C27 H27A 119.1
C27 C28 C29 117.4(7)
C27 C28 H28A 121.3
C29 C28 H28A 121.3
N21 C29 C24 111.0(7)
N21 C29 C28 130.7(8)
C24 C29 C28 118.2(7)
C32 C31 C36 119.5(7)
C32 C31 C23 118.1(6)
C36 C31 C23 122.3(7)
C31 C32 C33 119.4(7)
C31 C32 H32A 120.3
C33 C32 H32A 120.3
C34 C33 C32 120.3(8)
C34 C33 H33A 119.9
C32 C33 H33A 119.9
C33 C34 C35 120.6(7)
C33 C34 H34A 119.7
C35 C34 H34A 119.7
C36 C35 C34 120.3(9)
C36 C35 H35A 119.9
C34 C35 H35A 119.9
C35 C36 C31 119.8(9)
C35 C36 H36A 120.1
C31 C36 H36A 120.1
O41 C41 Re1 177.3(6)
O51 C51 Re1 177.5(6)
O61 C61 Re1 178.2(7)
Cl12 C100 Cl11 111.4(4)
Cl12 C100 H10A 109.3
Cl11 C100 H10A 109.3
Cl12 C100 H10B 109.3
Cl11 C100 H10B 109.3
H10A C100 H10B 108.0

loop_
_geom_bond_atom_site_label_1
_geom_bond_atom_site_label_2
_geom_bond_distance
Re1 C41 1.910(7)
Re1 C51 1.919(7)
Re1 C61 1.930(8)
Re1 N21 2.159(6)
Re1 N11 2.218(7)
Re1 Cl1 2.4786(19)
O41 C41 1.153(8)
O51 C51 1.168(9)
O61 C61 1.107(10)
N11 C16 1.330(10)
N11 C12 1.374(9)
N21 C22 1.331(9)
N21 C29 1.342(10)
N23 C22 1.368(9)
N23 C24 1.397(8)
N23 C23 1.466(8)
C12 C13 1.364(10)
C12 C22 1.475(10)
C13 C14 1.405(10)
C13 H13A 0.9300
C14 C15 1.384(10)
C14 H14A 0.9300
C15 C16 1.371(10)
C15 H15A 0.9300
C16 H16A 0.9300
C23 C31 1.518(9)
C23 H23A 0.9700
C23 H23B 0.9700
C24 C25 1.376(10)
C24 C29 1.398(11)
C25 C26 1.373(10)
C25 H25A 0.9300
C26 C27 1.392(10)
C26 H26A 0.9300
C27 C28 1.368(10)
C27 H27A 0.9300
C28 C29 1.436(11)
C28 H28A 0.9300
C31 C32 1.387(10)
C31 C36 1.394(10)
C32 C33 1.419(10)
C32 H32A 0.9300
C33 C34 1.342(12)
C33 H33A 0.9300
C34 C35 1.388(13)
C34 H34A 0.9300
C35 C36 1.384(10)
C35 H35A 0.9300
C36 H36A 0.9300
Cl11 C100 1.767(9)
Cl12 C100 1.763(9)
C100 H10A 0.9700
C100 H10B 0.9700

loop_
_geom_torsion_atom_site_label_1
_geom_torsion_atom_site_label_2
_geom_torsion_atom_site_label_3
_geom_torsion_atom_site_label_4
_geom_torsion
C51 Re1 N11 C16 0.3(6)
C61 Re1 N11 C16 -88.4(6)
N21 Re1 N11 C16 178.9(6)
Cl1 Re1 N11 C16 93.9(6)
C51 Re1 N11 C12 -171.9(5)
C61 Re1 N11 C12 99.3(6)
N21 Re1 N11 C12 6.6(5)
Cl1 Re1 N11 C12 -78.4(5)
C41 Re1 N21 C22 172.1(5)
C61 Re1 N21 C22 -99.4(5)
N11 Re1 N21 C22 -4.3(5)
Cl1 Re1 N21 C22 80.2(5)
C41 Re1 N21 C29 -7.2(8)
C61 Re1 N21 C29 81.3(8)
N11 Re1 N21 C29 176.4(8)
Cl1 Re1 N21 C29 -99.1(8)
C16 N11 C12 C13 0.7(11)
Re1 N11 C12 C13 173.3(5)
C16 N11 C12 C22 179.9(6)
Re1 N11 C12 C22 -7.6(8)
N11 C12 C13 C14 1.1(11)
C22 C12 C13 C14 -177.8(7)
C12 C13 C14 C15 -2.4(12)
C13 C14 C15 C16 1.8(12)
C12 N11 C16 C15 -1.4(11)
Re1 N11 C16 C15 -173.4(6)
C14 C15 C16 N11 0.1(12)
C29 N21 C22 N23 -0.9(8)
Re1 N21 C22 N23 179.6(4)
C29 N21 C22 C12 -178.8(6)
Re1 N21 C22 C12 1.7(8)
C24 N23 C22 N21 -0.2(7)
C23 N23 C22 N21 177.5(6)
C24 N23 C22 C12 177.4(6)
C23 N23 C22 C12 -4.9(11)
C13 C12 C22 N21 -177.0(7)
N11 C12 C22 N21 4.0(9)
C13 C12 C22 N23 5.5(12)
N11 C12 C22 N23 -173.5(7)
C22 N23 C23 C31 -90.0(8)
C24 N23 C23 C31 87.5(7)
C22 N23 C24 C25 -179.4(7)
C23 N23 C24 C25 2.6(11)
C22 N23 C24 C29 1.2(7)
C23 N23 C24 C29 -176.8(6)
N23 C24 C25 C26 178.4(7)
C29 C24 C25 C26 -2.4(11)
C24 C25 C26 C27 1.1(10)
C25 C26 C27 C28 0.8(11)
C26 C27 C28 C29 -1.5(11)
C22 N21 C29 C24 1.7(9)
Re1 N21 C29 C24 -179.0(5)
C22 N21 C29 C28 178.3(8)
Re1 N21 C29 C28 -2.4(15)
C25 C24 C29 N21 178.8(7)
N23 C24 C29 N21 -1.8(9)
C25 C24 C29 C28 1.7(11)
N23 C24 C29 C28 -178.9(7)
C27 C28 C29 N21 -176.1(8)
C27 C28 C29 C24 0.3(11)
N23 C23 C31 C32 -135.5(6)
N23 C23 C31 C36 47.7(9)
C36 C31 C32 C33 -1.6(11)
C23 C31 C32 C33 -178.6(7)
C31 C32 C33 C34 1.4(12)
C32 C33 C34 C35 -2.0(13)
C33 C34 C35 C36 2.9(13)
C34 C35 C36 C31 -3.1(12)
C32 C31 C36 C35 2.5(11)
C23 C31 C36 C35 179.3(7)
